data_4508268
loop_
_publ_author_name
'Mochida, Tomoyuki'
'Akasaka, Takahiro'
'Funasako, Yusuke'
'Nishio, Yutaka'
'Mori, Hatsumi'

_publ_section_title
;
 Crystal Architectures and Magnetic Properties of Alkylferrocenium Salts
 with FnTCNQ (n= 0, 2, 4): Effect of Substituents on the Self-Assembled
 Structures
;
_journal_issue 10
_journal_name_full 'Crystal Growth &amp; Design'
_journal_page_first 4460
_journal_paper_doi 10.1021/cg400954x
_journal_volume 13
_journal_year 2013
_chemical_formula_moiety 'C12 F4 N4, C14 H18 Fe'
_chemical_formula_sum 'C26 H18 F4 Fe N4'
_chemical_formula_weight 518.29
_chemical_name_systematic
;
 ?
;
_space_group_IT_number 2
_symmetry_cell_setting triclinic
_symmetry_space_group_name_Hall '-P 1'
_symmetry_space_group_name_H-M 'P -1'
_atom_sites_solution_hydrogens geom
_atom_sites_solution_primary direct
_atom_sites_solution_secondary difmap
_audit_creation_method SHELXL-97
_cell_angle_alpha 111.163(3)
_cell_angle_beta 98.851(3)
_cell_angle_gamma 96.721(2)
_cell_formula_units_Z 2
_cell_length_a 6.9080(9)
_cell_length_b 12.2607(15)
_cell_length_c 15.056(3)
_cell_measurement_reflns_used 1357
_cell_measurement_temperature 173
_cell_measurement_theta_max 25.26
_cell_measurement_theta_min 2.75
_cell_volume 1154.2(3)
_computing_cell_refinement 'APEX2 (Bruker AXS, 2006)'
_computing_data_collection 'APEX2 (Bruker AXS, 2006)'
_computing_data_reduction 'SAINT (Bruker AXS, 2004)'
_computing_molecular_graphics 'XSHEL (Bruker AXS,2002)'
_computing_publication_material 'XCIF (Bruker AXS, 2001)'
_computing_structure_refinement 'SHELXL-97 (Sheldrick, 1997)'
_computing_structure_solution 'SHELXS-97 (Sheldrick, 1997)'
_diffrn_ambient_temperature 173
_diffrn_detector_area_resol_mean 8.333
_diffrn_measured_fraction_theta_full 0.987
_diffrn_measured_fraction_theta_max 0.987
_diffrn_measurement_device_type 'Bruker APEXII CCD area detector'
_diffrn_measurement_method 'phi and omega scans'
_diffrn_radiation_monochromator 'Bruker Helios multilayer confocal mirror'
_diffrn_radiation_source 'Bruker TXS fine-focus rotating anode'
_diffrn_radiation_type MoK\a
_diffrn_radiation_wavelength 0.71073
_diffrn_reflns_av_R_equivalents 0.0276
_diffrn_reflns_av_unetI/netI 0.0709
_diffrn_reflns_limit_h_max 8
_diffrn_reflns_limit_h_min -8
_diffrn_reflns_limit_k_max 15
_diffrn_reflns_limit_k_min -15
_diffrn_reflns_limit_l_max 16
_diffrn_reflns_limit_l_min -18
_diffrn_reflns_number 6597
_diffrn_reflns_theta_full 26.15
_diffrn_reflns_theta_max 26.15
_diffrn_reflns_theta_min 2.75
_exptl_absorpt_coefficient_mu 0.708
_exptl_absorpt_correction_T_max 0.9655
_exptl_absorpt_correction_T_min 0.7748
_exptl_absorpt_correction_type empirical
_exptl_absorpt_process_details
;
SADABS Sheldrick 1996
;
_exptl_crystal_colour black
_exptl_crystal_density_diffrn 1.491
_exptl_crystal_density_method 'not measured'
_exptl_crystal_description prism
_exptl_crystal_F_000 528
_exptl_crystal_size_max 0.38
_exptl_crystal_size_mid 0.05
_exptl_crystal_size_min 0.05
_refine_diff_density_max 0.559
_refine_diff_density_min -0.758
_refine_diff_density_rms 0.080
_refine_ls_extinction_method none
_refine_ls_goodness_of_fit_ref 1.021
_refine_ls_hydrogen_treatment constr
_refine_ls_matrix_type full
_refine_ls_number_parameters 344
_refine_ls_number_reflns 4566
_refine_ls_number_restraints 129
_refine_ls_restrained_S_all 1.051
_refine_ls_R_factor_all 0.0942
_refine_ls_R_factor_gt 0.0554
_refine_ls_shift/su_max 0.000
_refine_ls_shift/su_mean 0.000
_refine_ls_structure_factor_coef Fsqd
_refine_ls_weighting_details 'calc w=1/[\s^2^(Fo^2^)+(0.0706P)^2^+0.3544P] where P=(Fo^2^+2Fc^2^)/3'
_refine_ls_weighting_scheme calc
_refine_ls_wR_factor_gt 0.1269
_refine_ls_wR_factor_ref 0.1451
_reflns_number_gt 3083
_reflns_number_total 4566
_reflns_threshold_expression >2\s(I)
_cod_data_source_file cg400954x_si_002.cif
_cod_data_source_block 3-tBuF4
_cod_depositor_comments
;
The following automatic conversions were performed:

'_symmetry_cell_setting' value 'Triclinic' changed to 'triclinic'
according to /home/saulius/struct/CIF-dictionaries/cif_core.dic
dictionary named 'cif_core.dic' version 2.4.2 from 2011-04-26.

Automatic conversion script
Id: cif_fix_values 1891 2012-01-12 08:04:46Z andrius 
;
_cod_original_cell_volume 1154.3(3)
_cod_database_code 4508268

loop_
_symmetry_equiv_pos_as_xyz
'x, y, z'
'-x, -y, -z'

loop_
_atom_site_label
_atom_site_type_symbol
_atom_site_fract_x
_atom_site_fract_y
_atom_site_fract_z
_atom_site_U_iso_or_equiv
_atom_site_adp_type
_atom_site_occupancy
_atom_site_symmetry_multiplicity
_atom_site_calc_flag
_atom_site_refinement_flags
_atom_site_disorder_assembly
_atom_site_disorder_group
C7A C 1.3457(14) 0.447(3) 0.3551(15) 0.062(5) Uani 0.40(4) 1 d PDU A 1
H7A1 H 1.3674 0.4851 0.4262 0.092 Uiso 0.40(4) 1 calc PR A 1
H7A2 H 1.4201 0.4999 0.3308 0.092 Uiso 0.40(4) 1 calc PR A 1
H7A3 H 1.3920 0.3714 0.3366 0.092 Uiso 0.40(4) 1 calc PR A 1
C8A C 1.031(4) 0.5384(16) 0.344(2) 0.056(6) Uani 0.40(4) 1 d PDU A 1
H8A1 H 1.0487 0.5704 0.4147 0.084 Uiso 0.40(4) 1 calc PR A 1
H8A2 H 0.8884 0.5192 0.3138 0.084 Uiso 0.40(4) 1 calc PR A 1
H8A3 H 1.0984 0.5980 0.3238 0.084 Uiso 0.40(4) 1 calc PR A 1
C9A C 1.015(4) 0.332(2) 0.342(2) 0.047(5) Uani 0.40(4) 1 d PDU A 1
H9A1 H 1.0236 0.3666 0.4123 0.070 Uiso 0.40(4) 1 calc PR A 1
H9A2 H 1.0794 0.2625 0.3252 0.070 Uiso 0.40(4) 1 calc PR A 1
H9A3 H 0.8745 0.3080 0.3079 0.070 Uiso 0.40(4) 1 calc PR A 1
C7B C 1.3348(14) 0.4983(18) 0.3540(10) 0.060(4) Uani 0.60(4) 1 d PDU A 2
H7B1 H 1.3526 0.5373 0.4249 0.089 Uiso 0.60(4) 1 calc PR A 2
H7B2 H 1.3568 0.5588 0.3264 0.089 Uiso 0.60(4) 1 calc PR A 2
H7B3 H 1.4309 0.4450 0.3385 0.089 Uiso 0.60(4) 1 calc PR A 2
C9B C 1.074(3) 0.3341(14) 0.3553(14) 0.057(4) Uani 0.60(4) 1 d PDU A 2
H9B1 H 1.0877 0.3755 0.4258 0.086 Uiso 0.60(4) 1 calc PR A 2
H9B2 H 1.1676 0.2788 0.3430 0.086 Uiso 0.60(4) 1 calc PR A 2
H9B3 H 0.9375 0.2898 0.3261 0.086 Uiso 0.60(4) 1 calc PR A 2
C8B C 0.979(2) 0.5155(12) 0.3331(12) 0.041(3) Uani 0.60(4) 1 d PDU A 2
H8B1 H 0.9911 0.5525 0.4038 0.061 Uiso 0.60(4) 1 calc PR A 2
H8B2 H 0.8412 0.4740 0.3020 0.061 Uiso 0.60(4) 1 calc PR A 2
H8B3 H 1.0143 0.5770 0.3082 0.061 Uiso 0.60(4) 1 calc PR A 2
C1 C 1.1006(6) 0.2476(4) 0.1448(3) 0.0373(10) Uani 1 1 d . . .
H1 H 1.1036 0.1857 0.1686 0.045 Uiso 1 1 calc R . .
C2 C 1.0932(6) 0.2340(4) 0.0465(3) 0.0436(11) Uani 1 1 d . . .
H2 H 1.0914 0.1620 -0.0066 0.052 Uiso 1 1 calc R . .
C3 C 1.0892(6) 0.3461(4) 0.0421(3) 0.0428(11) Uani 1 1 d . . .
H3 H 1.0839 0.3632 -0.0148 0.051 Uiso 1 1 calc R . .
C4 C 1.0945(6) 0.4290(4) 0.1363(3) 0.0341(9) Uani 1 1 d . . .
H4 H 1.0930 0.5114 0.1536 0.041 Uiso 1 1 calc R . .
C5 C 1.1025(5) 0.3683(3) 0.2015(3) 0.0297(9) Uani 1 1 d . A .
C6 C 1.1207(6) 0.4255(3) 0.3101(3) 0.0412(10) Uani 1 1 d D . .
C10 C 0.5902(6) 0.1698(5) 0.0700(4) 0.0550(13) Uani 1 1 d U . .
H10 H 0.5913 0.0974 0.0796 0.066 Uiso 1 1 calc R . .
C11 C 0.5969(7) 0.1841(6) -0.0165(4) 0.0692(16) Uani 1 1 d U . .
H11 H 0.6043 0.1242 -0.0766 0.083 Uiso 1 1 calc R . .
C12 C 0.5908(7) 0.3037(6) 0.0013(5) 0.0667(15) Uani 1 1 d U . .
H12 H 0.5915 0.3397 -0.0450 0.080 Uiso 1 1 calc R . .
C13 C 0.5835(6) 0.3608(5) 0.0991(5) 0.0632(14) Uani 1 1 d U . .
H13 H 0.5803 0.4426 0.1320 0.076 Uiso 1 1 calc R . .
C14 C 0.5818(6) 0.2760(5) 0.1388(4) 0.0540(13) Uani 1 1 d U . .
H14 H 0.5757 0.2898 0.2045 0.065 Uiso 1 1 calc R . .
C15 C 0.8306(6) 0.9441(4) 0.2135(3) 0.0323(9) Uani 1 1 d . . .
C16 C 0.7803(6) 0.7473(4) 0.2106(3) 0.0318(9) Uani 1 1 d . . .
C17 C 0.8001(5) 0.8711(3) 0.2679(3) 0.0270(8) Uani 1 1 d . . .
C18 C 0.7792(5) 0.9152(3) 0.3652(3) 0.0254(8) Uani 1 1 d . . .
C19 C 0.8049(5) 1.0370(3) 0.4235(3) 0.0265(8) Uani 1 1 d . . .
C20 C 0.7245(5) 0.8408(3) 0.4145(3) 0.0265(8) Uani 1 1 d . . .
C21 C 0.7865(5) 1.0802(3) 0.5182(3) 0.0265(8) Uani 1 1 d . . .
C22 C 0.7030(5) 0.8839(3) 0.5082(3) 0.0265(8) Uani 1 1 d . . .
C23 C 0.7329(5) 1.0065(3) 0.5672(3) 0.0260(8) Uani 1 1 d . . .
C24 C 0.7151(5) 1.0510(3) 0.6662(3) 0.0294(9) Uani 1 1 d . . .
C25 C 0.7268(5) 1.1736(4) 0.7232(3) 0.0324(9) Uani 1 1 d . . .
C26 C 0.6669(6) 0.9762(4) 0.7159(3) 0.0360(10) Uani 1 1 d . . .
N1 N 0.8526(6) 0.9949(3) 0.1645(3) 0.0422(9) Uani 1 1 d . . .
N2 N 0.7676(5) 0.6502(3) 0.1595(3) 0.0417(9) Uani 1 1 d . . .
N3 N 0.7294(5) 1.2691(3) 0.7744(3) 0.0453(9) Uani 1 1 d . . .
N4 N 0.6267(6) 0.9239(4) 0.7625(3) 0.0508(10) Uani 1 1 d . . .
F1 F 0.8583(3) 1.11705(18) 0.38537(16) 0.0368(6) Uani 1 1 d . . .
F2 F 0.6926(3) 0.72248(18) 0.36646(16) 0.0363(6) Uani 1 1 d . . .
F3 F 0.8189(3) 1.19855(18) 0.56630(16) 0.0375(6) Uani 1 1 d . . .
F4 F 0.6460(3) 0.80402(19) 0.54596(17) 0.0385(6) Uani 1 1 d . . .
Fe1 Fe 0.84299(8) 0.29346(5) 0.08797(4) 0.02954(19) Uani 1 1 d . . .

loop_
_atom_site_aniso_label
_atom_site_aniso_U_11
_atom_site_aniso_U_22
_atom_site_aniso_U_33
_atom_site_aniso_U_23
_atom_site_aniso_U_13
_atom_site_aniso_U_12
C7A 0.063(7) 0.067(9) 0.045(7) 0.020(7) 0.003(6) -0.011(6)
C8A 0.072(10) 0.040(8) 0.049(8) 0.012(6) 0.019(7) -0.006(7)
C9A 0.054(9) 0.054(7) 0.040(8) 0.027(5) 0.005(6) 0.018(6)
C7B 0.047(5) 0.059(7) 0.049(5) 0.004(5) -0.008(4) -0.003(4)
C9B 0.075(8) 0.067(6) 0.047(6) 0.037(5) 0.015(6) 0.025(5)
C8B 0.057(6) 0.027(5) 0.027(5) 0.002(4) 0.002(5) -0.003(5)
C1 0.021(2) 0.035(2) 0.051(3) 0.013(2) 0.0015(18) 0.0047(16)
C2 0.028(2) 0.051(3) 0.041(3) 0.004(2) 0.0095(19) 0.010(2)
C3 0.029(2) 0.062(3) 0.033(2) 0.017(2) 0.0083(18) -0.003(2)
C4 0.025(2) 0.036(2) 0.044(3) 0.020(2) 0.0088(18) -0.0035(17)
C5 0.0192(19) 0.034(2) 0.036(2) 0.0151(19) 0.0050(16) 0.0005(16)
C6 0.044(3) 0.045(3) 0.032(2) 0.016(2) 0.0025(19) 0.003(2)
C10 0.026(2) 0.051(3) 0.088(3) 0.032(3) 0.003(2) -0.0038(19)
C11 0.029(2) 0.087(4) 0.061(3) 0.003(3) -0.001(2) -0.009(2)
C12 0.031(2) 0.102(4) 0.084(3) 0.067(3) -0.006(2) -0.005(2)
C13 0.021(2) 0.048(3) 0.110(4) 0.021(3) 0.008(2) 0.0059(19)
C14 0.024(2) 0.070(3) 0.060(3) 0.020(2) 0.012(2) -0.006(2)
C15 0.026(2) 0.035(2) 0.032(2) 0.0105(19) 0.0028(17) 0.0016(17)
C16 0.027(2) 0.039(3) 0.035(2) 0.021(2) 0.0071(17) 0.0041(17)
C17 0.0201(19) 0.030(2) 0.031(2) 0.0144(17) 0.0015(15) 0.0014(15)
C18 0.0141(17) 0.030(2) 0.032(2) 0.0140(17) 0.0023(15) -0.0002(14)
C19 0.0201(19) 0.029(2) 0.035(2) 0.0196(18) 0.0043(16) 0.0000(15)
C20 0.0206(19) 0.0216(19) 0.035(2) 0.0120(17) 0.0011(16) 0.0004(14)
C21 0.0217(19) 0.0208(19) 0.035(2) 0.0099(17) 0.0028(16) 0.0022(14)
C22 0.0185(18) 0.029(2) 0.038(2) 0.0203(18) 0.0063(16) 0.0024(15)
C23 0.0155(18) 0.032(2) 0.032(2) 0.0154(17) 0.0016(15) 0.0015(15)
C24 0.0211(19) 0.034(2) 0.033(2) 0.0138(18) 0.0045(16) 0.0042(16)
C25 0.0180(19) 0.042(3) 0.038(2) 0.017(2) 0.0074(17) 0.0007(17)
C26 0.033(2) 0.044(3) 0.035(2) 0.018(2) 0.0119(19) 0.0097(18)
N1 0.048(2) 0.044(2) 0.040(2) 0.0235(19) 0.0103(17) 0.0046(17)
N2 0.051(2) 0.035(2) 0.039(2) 0.0134(18) 0.0121(18) 0.0045(17)
N3 0.043(2) 0.043(2) 0.046(2) 0.012(2) 0.0146(18) 0.0040(18)
N4 0.056(3) 0.058(3) 0.054(3) 0.034(2) 0.023(2) 0.016(2)
F1 0.0449(14) 0.0308(12) 0.0392(14) 0.0207(11) 0.0091(11) -0.0001(10)
F2 0.0452(14) 0.0242(12) 0.0390(14) 0.0125(10) 0.0103(11) 0.0016(10)
F3 0.0470(14) 0.0257(12) 0.0380(13) 0.0111(10) 0.0104(11) 0.0016(10)
F4 0.0468(14) 0.0339(13) 0.0414(14) 0.0235(11) 0.0109(11) 0.0008(10)
Fe1 0.0183(3) 0.0343(3) 0.0359(4) 0.0150(3) 0.0048(2) 0.0007(2)

loop_
_atom_type_symbol
_atom_type_description
_atom_type_scat_dispersion_real
_atom_type_scat_dispersion_imag
_atom_type_scat_source
C C 0.0033 0.0016 'International Tables Vol C Tables 4.2.6.8 and 6.1.1.4'
H H 0.0000 0.0000 'International Tables Vol C Tables 4.2.6.8 and 6.1.1.4'
N N 0.0061 0.0033 'International Tables Vol C Tables 4.2.6.8 and 6.1.1.4'
F F 0.0171 0.0103 'International Tables Vol C Tables 4.2.6.8 and 6.1.1.4'
Fe Fe 0.3463 0.8444 'International Tables Vol C Tables 4.2.6.8 and 6.1.1.4'

loop_
_geom_angle_atom_site_label_1
_geom_angle_atom_site_label_2
_geom_angle_atom_site_label_3
_geom_angle
C6 C7A H7A1 109.5
C6 C7A H7A2 109.5
H7A1 C7A H7A2 109.5
C6 C7A H7A3 109.5
H7A1 C7A H7A3 109.5
H7A2 C7A H7A3 109.5
C6 C8A H8A1 109.5
C6 C8A H8A2 109.5
H8A1 C8A H8A2 109.5
C6 C8A H8A3 109.5
H8A1 C8A H8A3 109.5
H8A2 C8A H8A3 109.5
C6 C9A H9A1 109.5
C6 C9A H9A2 109.5
H9A1 C9A H9A2 109.5
C6 C9A H9A3 109.5
H9A1 C9A H9A3 109.5
H9A2 C9A H9A3 109.5
C6 C7B H7B1 109.5
C6 C7B H7B2 109.5
H7B1 C7B H7B2 109.5
C6 C7B H7B3 109.5
H7B1 C7B H7B3 109.5
H7B2 C7B H7B3 109.5
C6 C9B H9B1 109.5
C6 C9B H9B2 109.5
H9B1 C9B H9B2 109.5
C6 C9B H9B3 109.5
H9B1 C9B H9B3 109.5
H9B2 C9B H9B3 109.5
C6 C8B H8B1 109.5
C6 C8B H8B2 109.5
H8B1 C8B H8B2 109.5
C6 C8B H8B3 109.5
H8B1 C8B H8B3 109.5
H8B2 C8B H8B3 109.5
C5 C1 C2 108.9(4)
C5 C1 H1 125.5
C2 C1 H1 125.5
C3 C2 C1 107.6(4)
C3 C2 H2 126.2
C1 C2 H2 126.2
C2 C3 C4 108.5(4)
C2 C3 H3 125.8
C4 C3 H3 125.8
C3 C4 C5 108.5(4)
C3 C4 H4 125.7
C5 C4 H4 125.7
C1 C5 C4 106.5(4)
C1 C5 C6 127.7(4)
C4 C5 C6 125.6(3)
C5 C6 C8A 114.3(13)
C5 C6 C9B 112.5(8)
C8A C6 C9B 117.4(14)
C5 C6 C9A 107.3(11)
C8A C6 C9A 109.4(15)
C9B C6 C9A 15.8(12)
C5 C6 C8B 109.7(7)
C8A C6 C8B 15.0(12)
C9B C6 C8B 109.3(10)
C9A C6 C8B 98.6(12)
C5 C6 C7B 106.9(6)
C8A C6 C7B 91.6(9)
C9B C6 C7B 111.6(8)
C9A C6 C7B 126.9(10)
C8B C6 C7B 106.5(7)
C5 C6 C7A 105.5(9)
C8A C6 C7A 113.0(11)
C9B C6 C7A 91.2(9)
C9A C6 C7A 107.0(11)
C8B C6 C7A 127.3(11)
C7B C6 C7A 24.0(8)
C14 C10 C11 108.7(5)
C14 C10 H10 125.6
C11 C10 H10 125.6
C10 C11 C12 106.9(5)
C10 C11 H11 126.6
C12 C11 H11 126.6
C13 C12 C11 107.8(5)
C13 C12 H12 126.1
C11 C12 H12 126.1
C14 C13 C12 107.0(5)
C14 C13 H13 126.5
C12 C13 H13 126.5
C10 C14 C13 109.6(5)
C10 C14 H14 125.2
C13 C14 H14 125.2
N1 C15 C17 175.1(4)
N2 C16 C17 175.3(4)
C18 C17 C16 123.2(3)
C18 C17 C15 124.0(3)
C16 C17 C15 112.7(3)
C17 C18 C19 123.9(3)
C17 C18 C20 123.4(3)
C19 C18 C20 112.7(3)
F1 C19 C21 117.3(3)
F1 C19 C18 118.5(3)
C21 C19 C18 124.1(3)
F2 C20 C22 118.2(3)
F2 C20 C18 118.7(3)
C22 C20 C18 123.1(3)
F3 C21 C19 118.1(3)
F3 C21 C23 118.8(3)
C19 C21 C23 123.1(3)
F4 C22 C20 117.4(3)
F4 C22 C23 118.6(3)
C20 C22 C23 124.0(3)
C21 C23 C22 112.9(3)
C21 C23 C24 123.4(3)
C22 C23 C24 123.7(3)
C26 C24 C23 123.1(4)
C26 C24 C25 112.8(3)
C23 C24 C25 123.9(3)
N3 C25 C24 174.2(4)
N4 C26 C24 174.4(5)

loop_
_geom_bond_atom_site_label_1
_geom_bond_atom_site_label_2
_geom_bond_distance
C7A C6 1.547(8)
C7A H7A1 0.9800
C7A H7A2 0.9800
C7A H7A3 0.9800
C8A C6 1.533(8)
C8A H8A1 0.9800
C8A H8A2 0.9800
C8A H8A3 0.9800
C9A C6 1.541(8)
C9A H9A1 0.9800
C9A H9A2 0.9800
C9A H9A3 0.9800
C7B C6 1.544(7)
C7B H7B1 0.9800
C7B H7B2 0.9800
C7B H7B3 0.9800
C9B C6 1.534(7)
C9B H9B1 0.9800
C9B H9B2 0.9800
C9B H9B3 0.9800
C8B C6 1.542(7)
C8B H8B1 0.9800
C8B H8B2 0.9800
C8B H8B3 0.9800
C1 C5 1.413(5)
C1 C2 1.420(6)
C1 H1 0.9500
C2 C3 1.404(6)
C2 H2 0.9500
C3 C4 1.407(6)
C3 H3 0.9500
C4 C5 1.429(5)
C4 H4 0.9500
C5 C6 1.507(6)
C10 C14 1.355(7)
C10 C11 1.383(8)
C10 H10 0.9500
C11 C12 1.400(8)
C11 H11 0.9500
C12 C13 1.396(8)
C12 H12 0.9500
C13 C14 1.373(7)
C13 H13 0.9500
C14 H14 0.9500
C15 N1 1.139(5)
C15 C17 1.434(5)
C16 N2 1.145(5)
C16 C17 1.427(6)
C17 C18 1.404(5)
C18 C19 1.406(5)
C18 C20 1.421(5)
C19 F1 1.348(4)
C19 C21 1.362(5)
C20 F2 1.340(4)
C20 C22 1.355(5)
C21 F3 1.340(4)
C21 C23 1.409(5)
C22 F4 1.348(4)
C22 C23 1.413(5)
C23 C24 1.421(5)
C24 C26 1.419(6)
C24 C25 1.422(6)
C25 N3 1.142(5)
C26 N4 1.150(5)
